data_4317380
loop_
_publ_author_name
'Jonathan H. Melman'
'Christa Rohde'
'Thomas J. Emge'
'John G. Brennan'

_publ_contact_author_address
; 
 Department of Chemistry 
 Rutgers, The State University of New Jersey
 610 Taylor Road
 Piscataway, New Jersey  08854-8087  U.S.A. 
;
_publ_contact_author_email bren@rutchem.rutgers.edu
_publ_contact_author_name 'J. G. Brennan'
_publ_section_title
;
 Trivalent Lanthanide Compounds with Fluorinated Thiolate Ligands: Ln-F
 Dative Interactions Vary with Ln and Solvent
;
_journal_name_full 'Inorganic Chemistry'
_journal_page_first 28
_journal_page_last 33
_journal_paper_doi 10.1021/ic0104813
_journal_volume 41
_journal_year 2002
_chemical_formula_sum 'C30 H24 Ce F15 O3 S3'
_chemical_formula_weight 953.79
_space_group_IT_number 2
_symmetry_cell_setting triclinic
_symmetry_space_group_name_Hall '-P 1'
_symmetry_space_group_name_H-M 'P -1'
_atom_sites_solution_hydrogens geom
_atom_sites_solution_primary direct
_atom_sites_solution_secondary difmap
_audit_creation_method SHELXL-97
_cell_angle_alpha 71.77(3)
_cell_angle_beta 76.36(4)
_cell_angle_gamma 84.90(3)
_cell_formula_units_Z 2
_cell_length_a 11.055(5)
_cell_length_b 12.377(5)
_cell_length_c 13.216(6)
_cell_measurement_reflns_used 25
_cell_measurement_temperature 153(5)
_cell_measurement_theta_max 15.8
_cell_measurement_theta_min 12.5
_cell_volume 1668.9(13)
_computing_cell_refinement CAD4
_computing_data_collection CAD4
_computing_data_reduction 'local program'
_computing_molecular_graphics 'XPMA/ZORTEP (Zsolnai, 1997)'
_computing_structure_refinement 'SHELXL-97 (Sheldrick, 1997)'
_computing_structure_solution 'SHELXS-97 (Sheldrick, 1990)'
_diffrn_ambient_temperature 153(5)
_diffrn_measured_fraction_theta_full 0.994
_diffrn_measured_fraction_theta_max 0.994
_diffrn_measurement_device_type 'Nonius CAD4 diffractometer'
_diffrn_measurement_method '\w-\q scans'
_diffrn_radiation_monochromator graphite
_diffrn_radiation_source 'fine-focus sealed tube'
_diffrn_radiation_type MoK\a
_diffrn_radiation_wavelength 0.7107
_diffrn_reflns_av_R_equivalents 0.0210
_diffrn_reflns_av_sigmaI/netI 0.0248
_diffrn_reflns_limit_h_max 12
_diffrn_reflns_limit_h_min 0
_diffrn_reflns_limit_k_max 14
_diffrn_reflns_limit_k_min -14
_diffrn_reflns_limit_l_max 15
_diffrn_reflns_limit_l_min -14
_diffrn_reflns_number 5648
_diffrn_reflns_theta_full 24.19
_diffrn_reflns_theta_max 24.19
_diffrn_reflns_theta_min 2.01
_diffrn_standards_decay_% 1
_diffrn_standards_interval_time 60
_diffrn_standards_number 3
_exptl_absorpt_coefficient_mu 1.669
_exptl_absorpt_correction_T_max 0.7544
_exptl_absorpt_correction_T_min 0.6258
_exptl_absorpt_correction_type numerical
_exptl_absorpt_process_details SHELX-76
_exptl_crystal_colour colourless
_exptl_crystal_density_diffrn 1.898
_exptl_crystal_density_method 'not measured'
_exptl_crystal_description lathe
_exptl_crystal_F_000 938
_exptl_crystal_size_max 0.32
_exptl_crystal_size_mid 0.26
_exptl_crystal_size_min 0.18
_refine_diff_density_max 1.256
_refine_diff_density_min -0.877
_refine_diff_density_rms 0.083
_refine_ls_extinction_method none
_refine_ls_goodness_of_fit_ref 1.008
_refine_ls_hydrogen_treatment mixed
_refine_ls_matrix_type full
_refine_ls_number_parameters 480
_refine_ls_number_reflns 5334
_refine_ls_number_restraints 849
_refine_ls_restrained_S_all 0.946
_refine_ls_R_factor_all 0.0361
_refine_ls_R_factor_gt 0.0293
_refine_ls_shift/su_max 0.001
_refine_ls_shift/su_mean 0.000
_refine_ls_structure_factor_coef Fsqd
_refine_ls_weighting_details 'calc w=1/[\s^2^(Fo^2^)+(0.0400P)^2^+3.3000P] where P=(Fo^2^+2Fc^2^)/3'
_refine_ls_weighting_scheme calc
_refine_ls_wR_factor_gt 0.0733
_refine_ls_wR_factor_ref 0.0756
_reflns_number_gt 4831
_reflns_number_total 5334
_reflns_threshold_expression >2sigma(I)
_cod_data_source_file ic0104813_2.cif
_cod_data_source_block cescfthf
_cod_depositor_comments
;
The following automatic conversions were performed:

'_symmetry_cell_setting' value 'Triclinic' changed to 'triclinic'
according to the built-in table from CIF Core dictionary named
'cif_core.dic' version 2.4.1 from 2010-06-29.

Automatic conversion script
Id: cif_fix_values 1646 2011-03-28 12:23:43Z adriana 
;
_cod_database_code 4317380

loop_
_symmetry_equiv_pos_as_xyz
'x, y, z'
'-x, -y, -z'

loop_
_atom_site_label
_atom_site_type_symbol
_atom_site_fract_x
_atom_site_fract_y
_atom_site_fract_z
_atom_site_U_iso_or_equiv
_atom_site_adp_type
_atom_site_occupancy
_atom_site_symmetry_multiplicity
_atom_site_calc_flag
_atom_site_refinement_flags
_atom_site_disorder_assembly
_atom_site_disorder_group
Ce1 Ce 0.139113(17) -0.003560(17) -0.191192(15) 0.02551(7) Uani 1 1 d U . .
S1 S -0.01507(9) 0.12405(8) -0.04419(7) 0.0338(2) Uani 1 1 d U . .
F1 F 0.0135(3) 0.3534(2) -0.0206(2) 0.0558(6) Uani 1 1 d U . .
F2 F -0.1075(3) 0.5483(2) -0.0995(2) 0.0671(8) Uani 1 1 d U . .
F3 F -0.2598(3) 0.5594(2) -0.2347(2) 0.0662(8) Uani 1 1 d U . .
F4 F -0.3046(2) 0.3678(2) -0.2785(2) 0.0617(7) Uani 1 1 d U . .
F5 F -0.1993(2) 0.1697(2) -0.1883(2) 0.0467(6) Uani 1 1 d U . .
C1 C -0.0879(3) 0.2540(3) -0.1023(3) 0.0306(8) Uani 1 1 d U . .
C2 C -0.0665(4) 0.3539(3) -0.0829(3) 0.0377(9) Uani 1 1 d U . .
C3 C -0.1263(4) 0.4542(3) -0.1240(3) 0.0433(10) Uani 1 1 d U . .
C4 C -0.2061(4) 0.4602(3) -0.1910(3) 0.0424(9) Uani 1 1 d U . .
C5 C -0.2288(4) 0.3631(3) -0.2126(3) 0.0394(9) Uani 1 1 d U . .
C6 C -0.1714(3) 0.2628(3) -0.1668(3) 0.0337(8) Uani 1 1 d U . .
S2 S 0.33753(9) -0.14907(8) -0.11655(8) 0.0353(2) Uani 1 1 d U . .
F6 F 0.5167(2) -0.3476(2) -0.0900(2) 0.0590(7) Uani 1 1 d U . .
F7 F 0.4987(3) -0.5459(2) -0.1279(2) 0.0704(8) Uani 1 1 d U . .
F8 F 0.3021(3) -0.5849(2) -0.2018(3) 0.0742(9) Uani 1 1 d U . .
F9 F 0.1250(3) -0.4197(2) -0.2401(2) 0.0617(7) Uani 1 1 d U . .
F10 F 0.1361(2) -0.22415(18) -0.19493(18) 0.0397(5) Uani 1 1 d U . .
C7 C 0.3249(4) -0.2791(3) -0.1379(3) 0.0353(8) Uani 1 1 d U . .
C8 C 0.4162(4) -0.3647(4) -0.1224(3) 0.0427(9) Uani 1 1 d U . .
C9 C 0.4082(4) -0.4657(4) -0.1433(4) 0.0503(11) Uani 1 1 d U . .
C10 C 0.3094(5) -0.4860(4) -0.1806(4) 0.0523(11) Uani 1 1 d U . .
C11 C 0.2184(4) -0.4039(4) -0.1977(3) 0.0458(10) Uani 1 1 d U . .
C12 C 0.2272(4) -0.3043(3) -0.1753(3) 0.0361(8) Uani 1 1 d U . .
S3 S 0.25943(8) 0.00797(8) -0.41071(7) 0.0328(2) Uani 1 1 d U . .
F11 F 0.5143(2) -0.0727(2) -0.36825(19) 0.0434(5) Uani 1 1 d U . .
F12 F 0.1791(2) -0.1800(2) -0.4792(2) 0.0558(7) Uani 1 1 d U . .
F13 F 0.3014(3) -0.3717(2) -0.4944(3) 0.0707(8) Uani 1 1 d U . .
F14 F 0.5301(3) -0.4173(2) -0.4447(3) 0.0705(8) Uani 1 1 d U . .
F15 F 0.6321(2) -0.2673(2) -0.3809(2) 0.0572(7) Uani 1 1 d U . .
C13 C 0.3396(3) -0.1185(3) -0.4205(3) 0.0312(8) Uani 1 1 d U . .
C14 C 0.4576(3) -0.1449(3) -0.3985(3) 0.0334(8) Uani 1 1 d U . .
C15 C 0.2915(4) -0.1980(4) -0.4542(3) 0.0389(9) Uani 1 1 d U . .
C16 C 0.3538(4) -0.2969(4) -0.4637(3) 0.0456(10) Uani 1 1 d U . .
C17 C 0.4690(4) -0.3210(4) -0.4382(4) 0.0475(10) Uani 1 1 d U . .
C18 C 0.5204(4) -0.2438(3) -0.4064(3) 0.0397(9) Uani 1 1 d U . .
O1 O 0.3129(2) 0.1165(2) -0.1944(2) 0.0342(6) Uani 1 1 d U B .
C19 C 0.3366(4) 0.1279(3) -0.0948(3) 0.0384(9) Uani 1 1 d U B .
H19A H 0.3173 0.0564 -0.0342 0.046 Uiso 1 1 calc R . .
H19B H 0.2848 0.1903 -0.0738 0.046 Uiso 1 1 calc R . .
C20 C 0.4733(4) 0.1544(5) -0.1197(4) 0.0560(12) Uani 1 1 d U . .
H20A H 0.4857 0.2369 -0.1361 0.067 Uiso 1 1 calc R A 1
H20B H 0.5117 0.1121 -0.0578 0.067 Uiso 1 1 calc R A 1
C21A C 0.5265(6) 0.1157(6) -0.2179(6) 0.0471(14) Uani 0.653(7) 1 d PU B 1
H21A H 0.6031 0.1574 -0.2619 0.056 Uiso 0.653(7) 1 calc PR B 1
H21B H 0.5458 0.0331 -0.1965 0.056 Uiso 0.653(7) 1 calc PR B 1
C21B C 0.5062(11) 0.2025(12) -0.2483(11) 0.0471(14) Uani 0.347(7) 1 d PU B 2
H21C H 0.4884 0.2853 -0.2733 0.056 Uiso 0.347(7) 1 calc PR B 2
H21D H 0.5947 0.1878 -0.2785 0.056 Uiso 0.347(7) 1 calc PR B 2
C22 C 0.4281(4) 0.1420(4) -0.2778(3) 0.0498(11) Uani 1 1 d U . .
H22A H 0.4370 0.0945 -0.3272 0.060 Uiso 1 1 calc R B 1
H22B H 0.4298 0.2231 -0.3216 0.060 Uiso 1 1 calc R B 1
O2 O 0.0975(2) 0.1905(2) -0.3211(2) 0.0343(6) Uani 1 1 d U . .
C23 C 0.0275(4) 0.2098(3) -0.4073(3) 0.0419(9) Uani 1 1 d U . .
H23A H -0.0629 0.2011 -0.3755 0.050 Uiso 1 1 calc R . .
H23B H 0.0549 0.1555 -0.4499 0.050 Uiso 1 1 calc R . .
C24 C 0.0564(6) 0.3301(4) -0.4783(4) 0.0660(14) Uani 1 1 d U . .
H24A H 0.1250 0.3312 -0.5421 0.079 Uiso 1 1 calc R . .
H24B H -0.0178 0.3683 -0.5046 0.079 Uiso 1 1 calc R . .
C25 C 0.0937(5) 0.3870(4) -0.4071(4) 0.0597(13) Uani 1 1 d U . .
H25A H 0.0199 0.4152 -0.3628 0.072 Uiso 1 1 calc R . .
H25B H 0.1494 0.4515 -0.4507 0.072 Uiso 1 1 calc R . .
C26 C 0.1600(4) 0.2948(3) -0.3368(4) 0.0497(11) Uani 1 1 d U . .
H26A H 0.2488 0.2907 -0.3730 0.060 Uiso 1 1 calc R . .
H26B H 0.1547 0.3082 -0.2658 0.060 Uiso 1 1 calc R . .
O3 O -0.0494(2) -0.0537(2) -0.2411(2) 0.0344(6) Uani 1 1 d U D .
C27 C -0.1624(4) -0.0920(5) -0.1607(4) 0.0532(12) Uani 1 1 d U . .
H27A H -0.2107 -0.0264 -0.1431 0.064 Uiso 1 1 calc R C 1
H27B H -0.1427 -0.1447 -0.0927 0.064 Uiso 1 1 calc R C 1
C28A C -0.2357(10) -0.1512(13) -0.2084(10) 0.089(3) Uani 0.684(16) 1 d PDU D 1
H28A H -0.3048 -0.1022 -0.2341 0.107 Uiso 0.684(16) 1 calc PR D 1
H28B H -0.2700 -0.2231 -0.1544 0.107 Uiso 0.684(16) 1 calc PR D 1
C29A C -0.1379(11) -0.1746(10) -0.3055(7) 0.063(2) Uani 0.684(16) 1 d PDU D 1
H29A H -0.0890 -0.2452 -0.2815 0.075 Uiso 0.684(16) 1 calc PR D 1
H29B H -0.1774 -0.1792 -0.3640 0.075 Uiso 0.684(16) 1 calc PR D 1
C28B C -0.200(3) -0.187(3) -0.1778(15) 0.089(3) Uani 0.316(16) 1 d PDU D 2
H28C H -0.2860 -0.2080 -0.1368 0.107 Uiso 0.316(16) 1 calc PR D 2
H28D H -0.1428 -0.2524 -0.1592 0.107 Uiso 0.316(16) 1 calc PR D 2
C29B C -0.191(2) -0.139(2) -0.3020(16) 0.063(2) Uani 0.316(16) 1 d PDU D 2
H29C H -0.2610 -0.0858 -0.3192 0.075 Uiso 0.316(16) 1 calc PR D 2
H29D H -0.1893 -0.2009 -0.3353 0.075 Uiso 0.316(16) 1 calc PR D 2
C30 C -0.0636(4) -0.0763(5) -0.3396(4) 0.0599(13) Uani 1 1 d U . .
H30A H -0.1046 -0.0106 -0.3847 0.072 Uiso 1 1 calc R D 1
H30B H 0.0188 -0.0897 -0.3837 0.072 Uiso 1 1 calc R D 1

loop_
_atom_site_aniso_label
_atom_site_aniso_U_11
_atom_site_aniso_U_22
_atom_site_aniso_U_33
_atom_site_aniso_U_23
_atom_site_aniso_U_13
_atom_site_aniso_U_12
Ce1 0.02265(11) 0.03074(12) 0.02457(11) -0.00999(8) -0.00554(7) -0.00091(7)
S1 0.0344(5) 0.0355(5) 0.0277(4) -0.0082(4) -0.0038(4) 0.0053(4)
F1 0.0674(17) 0.0589(16) 0.0526(15) -0.0222(12) -0.0262(13) -0.0056(13)
F2 0.086(2) 0.0422(15) 0.082(2) -0.0334(14) -0.0120(16) -0.0058(14)
F3 0.0654(18) 0.0390(14) 0.0766(19) -0.0024(13) -0.0081(14) 0.0146(12)
F4 0.0531(16) 0.0707(18) 0.0689(17) -0.0203(14) -0.0340(14) 0.0138(13)
F5 0.0462(14) 0.0436(13) 0.0598(15) -0.0239(12) -0.0183(11) -0.0003(10)
C1 0.0300(19) 0.0329(19) 0.0273(18) -0.0096(15) -0.0022(14) -0.0007(15)
C2 0.038(2) 0.042(2) 0.033(2) -0.0128(17) -0.0061(16) -0.0018(17)
C3 0.052(2) 0.031(2) 0.046(2) -0.0183(18) 0.0022(19) -0.0059(18)
C4 0.043(2) 0.029(2) 0.045(2) -0.0033(17) -0.0034(18) 0.0071(17)
C5 0.034(2) 0.045(2) 0.040(2) -0.0113(18) -0.0112(17) 0.0046(17)
C6 0.0311(19) 0.0324(19) 0.039(2) -0.0152(16) -0.0038(16) -0.0019(15)
S2 0.0288(5) 0.0378(5) 0.0385(5) -0.0104(4) -0.0080(4) 0.0019(4)
F6 0.0446(15) 0.0621(17) 0.0686(17) -0.0165(14) -0.0195(13) 0.0156(12)
F7 0.075(2) 0.0525(16) 0.0755(19) -0.0180(14) -0.0125(15) 0.0275(14)
F8 0.092(2) 0.0415(15) 0.093(2) -0.0327(15) -0.0134(18) 0.0055(14)
F9 0.0631(17) 0.0550(16) 0.0764(19) -0.0303(14) -0.0159(14) -0.0097(13)
F10 0.0363(12) 0.0373(12) 0.0464(13) -0.0146(10) -0.0084(10) -0.0001(9)
C7 0.037(2) 0.0320(19) 0.0273(18) -0.0021(15) 0.0016(15) 0.0003(16)
C8 0.038(2) 0.045(2) 0.038(2) -0.0074(18) -0.0038(17) 0.0081(18)
C9 0.055(3) 0.038(2) 0.046(2) -0.0072(19) -0.001(2) 0.015(2)
C10 0.065(3) 0.034(2) 0.052(3) -0.0156(19) 0.000(2) 0.000(2)
C11 0.048(2) 0.041(2) 0.046(2) -0.0137(19) -0.0025(19) -0.0054(19)
C12 0.037(2) 0.0320(19) 0.0331(19) -0.0057(16) -0.0012(16) -0.0004(16)
S3 0.0314(5) 0.0381(5) 0.0278(4) -0.0108(4) -0.0045(4) 0.0035(4)
F11 0.0295(11) 0.0558(14) 0.0487(13) -0.0229(11) -0.0054(10) -0.0035(10)
F12 0.0480(15) 0.0730(18) 0.0655(16) -0.0388(14) -0.0272(13) 0.0057(13)
F13 0.078(2) 0.0660(18) 0.087(2) -0.0501(17) -0.0163(16) -0.0064(15)
F14 0.0718(19) 0.0449(15) 0.090(2) -0.0271(15) -0.0063(16) 0.0172(14)
F15 0.0358(13) 0.0597(16) 0.0696(17) -0.0123(13) -0.0143(12) 0.0133(11)
C13 0.0294(19) 0.042(2) 0.0210(16) -0.0099(15) -0.0019(14) -0.0009(15)
C14 0.0296(19) 0.042(2) 0.0258(18) -0.0090(15) -0.0010(15) -0.0027(16)
C15 0.037(2) 0.052(2) 0.0301(19) -0.0150(17) -0.0098(16) 0.0004(18)
C16 0.054(3) 0.044(2) 0.043(2) -0.0238(19) -0.0047(19) -0.004(2)
C17 0.051(3) 0.038(2) 0.046(2) -0.0136(19) 0.0022(19) 0.0067(19)
C18 0.033(2) 0.043(2) 0.035(2) -0.0055(17) -0.0022(16) 0.0063(17)
O1 0.0260(13) 0.0451(15) 0.0346(14) -0.0161(12) -0.0047(10) -0.0072(11)
C19 0.044(2) 0.042(2) 0.033(2) -0.0138(17) -0.0096(17) -0.0051(17)
C20 0.050(3) 0.070(3) 0.055(3) -0.019(2) -0.021(2) -0.014(2)
C21A 0.030(3) 0.051(3) 0.063(3) -0.019(3) -0.010(2) -0.006(3)
C21B 0.030(3) 0.051(3) 0.063(3) -0.019(3) -0.010(2) -0.006(3)
C22 0.034(2) 0.075(3) 0.041(2) -0.022(2) 0.0018(18) -0.018(2)
O2 0.0386(14) 0.0298(13) 0.0340(13) -0.0080(11) -0.0094(11) -0.0009(11)
C23 0.049(2) 0.043(2) 0.035(2) -0.0102(17) -0.0167(18) 0.0110(18)
C24 0.089(4) 0.047(3) 0.053(3) -0.002(2) -0.022(3) 0.013(3)
C25 0.052(3) 0.033(2) 0.077(3) 0.001(2) -0.008(2) 0.002(2)
C26 0.044(2) 0.035(2) 0.060(3) -0.005(2) -0.005(2) -0.0098(18)
O3 0.0284(13) 0.0474(15) 0.0335(13) -0.0193(12) -0.0068(11) -0.0058(11)
C27 0.039(2) 0.084(3) 0.041(2) -0.030(2) 0.0035(19) -0.020(2)
C28A 0.069(6) 0.141(7) 0.062(5) -0.036(5) 0.000(4) -0.049(5)
C29A 0.063(6) 0.083(5) 0.056(3) -0.044(3) -0.002(4) -0.024(4)
C28B 0.069(6) 0.141(7) 0.062(5) -0.036(5) 0.000(4) -0.049(5)
C29B 0.063(6) 0.083(5) 0.056(3) -0.044(3) -0.002(4) -0.024(4)
C30 0.046(3) 0.106(4) 0.040(2) -0.035(2) -0.009(2) -0.021(3)

loop_
_atom_type_symbol
_atom_type_description
_atom_type_scat_dispersion_real
_atom_type_scat_dispersion_imag
_atom_type_scat_source
C C 0.0033 0.0016 'International Tables Vol C Tables 4.2.6.8 and 6.1.1.4'
H H 0.0000 0.0000 'International Tables Vol C Tables 4.2.6.8 and 6.1.1.4'
O O 0.0106 0.0060 'International Tables Vol C Tables 4.2.6.8 and 6.1.1.4'
F F 0.0171 0.0103 'International Tables Vol C Tables 4.2.6.8 and 6.1.1.4'
S S 0.1246 0.1234 'International Tables Vol C Tables 4.2.6.8 and 6.1.1.4'
Ce Ce -0.2486 2.6331 'International Tables Vol C Tables 4.2.6.8 and 6.1.1.4'

loop_
_geom_angle_atom_site_label_1
_geom_angle_atom_site_label_2
_geom_angle_atom_site_label_3
_geom_angle
_geom_angle_site_symmetry_1
_geom_angle_site_symmetry_3
_geom_angle_publ_flag
O3 Ce1 O1 158.03(9) . . ?
O3 Ce1 O2 81.62(9) . . ?
O1 Ce1 O2 76.46(9) . . ?
O3 Ce1 F10 65.09(8) . . ?
O1 Ce1 F10 131.65(8) . . ?
O2 Ce1 F10 134.30(8) . . ?
O3 Ce1 S3 84.35(7) . . ?
O1 Ce1 S3 86.70(7) . . ?
O2 Ce1 S3 69.87(7) . . ?
F10 Ce1 S3 76.23(6) . . ?
O3 Ce1 S2 129.06(7) . . ?
O1 Ce1 S2 70.70(7) . . ?
O2 Ce1 S2 141.95(7) . . ?
F10 Ce1 S2 64.31(6) . . ?
S3 Ce1 S2 89.29(5) . . ?
O3 Ce1 S1 92.28(7) . . ?
O1 Ce1 S1 83.84(7) . . ?
O2 Ce1 S1 75.66(7) . . ?
F10 Ce1 S1 132.81(6) . . ?
S3 Ce1 S1 145.50(3) . . ?
S2 Ce1 S1 118.23(4) . . ?
O3 Ce1 S1 86.46(7) . 2 ?
O1 Ce1 S1 109.33(7) . 2 ?
O2 Ce1 S1 131.76(7) . 2 ?
F10 Ce1 S1 78.55(6) . 2 ?
S3 Ce1 S1 154.74(3) . 2 ?
S2 Ce1 S1 78.40(5) . 2 ?
S1 Ce1 S1 58.25(5) . 2 ?
C1 S1 Ce1 119.33(12) . . ?
C1 S1 Ce1 114.15(12) . 2 ?
Ce1 S1 Ce1 121.76(5) . 2 ?
C6 C1 C2 115.7(3) . . ?
C6 C1 S1 122.7(3) . . ?
C2 C1 S1 121.7(3) . . ?
F1 C2 C3 118.0(4) . . ?
F1 C2 C1 119.9(3) . . ?
C3 C2 C1 122.1(4) . . ?
F2 C3 C2 120.6(4) . . ?
F2 C3 C4 119.1(4) . . ?
C2 C3 C4 120.4(4) . . ?
F3 C4 C3 120.0(4) . . ?
F3 C4 C5 121.0(4) . . ?
C3 C4 C5 119.0(4) . . ?
F4 C5 C6 120.8(4) . . ?
F4 C5 C4 119.8(4) . . ?
C6 C5 C4 119.4(4) . . ?
F5 C6 C5 117.0(3) . . ?
F5 C6 C1 119.6(3) . . ?
C5 C6 C1 123.3(4) . . ?
C7 S2 Ce1 107.55(14) . . ?
C12 F10 Ce1 126.0(2) . . ?
C12 C7 C8 114.8(4) . . ?
C12 C7 S2 123.1(3) . . ?
C8 C7 S2 122.0(3) . . ?
F6 C8 C9 118.3(4) . . ?
F6 C8 C7 119.8(4) . . ?
C9 C8 C7 121.9(4) . . ?
F7 C9 C10 119.2(4) . . ?
F7 C9 C8 120.0(4) . . ?
C10 C9 C8 120.8(4) . . ?
F8 C10 C11 120.1(5) . . ?
F8 C10 C9 120.7(4) . . ?
C11 C10 C9 119.2(4) . . ?
F9 C11 C10 119.9(4) . . ?
F9 C11 C12 120.8(4) . . ?
C10 C11 C12 119.2(4) . . ?
F10 C12 C11 117.5(4) . . ?
F10 C12 C7 118.4(3) . . ?
C11 C12 C7 124.1(4) . . ?
C13 S3 Ce1 112.57(12) . . ?
C15 C13 C14 115.0(3) . . ?
C15 C13 S3 122.4(3) . . ?
C14 C13 S3 122.6(3) . . ?
F11 C14 C18 117.4(3) . . ?
F11 C14 C13 120.0(3) . . ?
C18 C14 C13 122.5(4) . . ?
F12 C15 C16 117.0(4) . . ?
F12 C15 C13 119.9(4) . . ?
C16 C15 C13 123.1(4) . . ?
F13 C16 C15 120.4(4) . . ?
F13 C16 C17 119.7(4) . . ?
C15 C16 C17 119.8(4) . . ?
F14 C17 C18 120.3(4) . . ?
F14 C17 C16 120.9(4) . . ?
C18 C17 C16 118.7(4) . . ?
F15 C18 C17 118.9(4) . . ?
F15 C18 C14 120.4(4) . . ?
C17 C18 C14 120.7(4) . . ?
C19 O1 C22 107.6(3) . . ?
C19 O1 Ce1 121.7(2) . . ?
C22 O1 Ce1 126.0(2) . . ?
O1 C19 C20 106.0(3) . . ?
C21A C20 C19 103.3(4) . . ?
C21A C20 C21B 39.7(5) . . ?
C19 C20 C21B 102.7(5) . . ?
C22 C21A C20 103.5(5) . . ?
C22 C21B C20 102.4(8) . . ?
C21B C22 C21A 43.4(6) . . ?
C21B C22 O1 110.0(6) . . ?
C21A C22 O1 105.1(4) . . ?
C26 O2 C23 108.7(3) . . ?
C26 O2 Ce1 125.0(2) . . ?
C23 O2 Ce1 125.1(2) . . ?
O2 C23 C24 104.8(4) . . ?
C25 C24 C23 105.1(4) . . ?
C24 C25 C26 103.0(4) . . ?
O2 C26 C25 105.6(4) . . ?
C27 O3 C30 105.8(3) . . ?
C27 O3 Ce1 122.0(2) . . ?
C30 O3 Ce1 130.8(2) . . ?
C28B C27 O3 107.2(11) . . ?
C28B C27 C28A 26.5(13) . . ?
O3 C27 C28A 107.2(5) . . ?
C27 C28A C29A 103.3(7) . . ?
C30 C29A C28A 100.4(8) . . ?
C27 C28B C29B 99.0(19) . . ?
C28B C29B C30 100.4(16) . . ?
C29A C30 O3 107.2(5) . . ?
C29A C30 C29B 26.7(8) . . ?
O3 C30 C29B 103.3(8) . . ?

loop_
_geom_bond_atom_site_label_1
_geom_bond_atom_site_label_2
_geom_bond_distance
_geom_bond_site_symmetry_2
_geom_bond_publ_flag
Ce1 O3 2.509(3) . ?
Ce1 O1 2.516(3) . ?
Ce1 O2 2.554(3) . ?
Ce1 F10 2.749(2) . ?
Ce1 S3 2.8567(17) . ?
Ce1 S2 2.8696(16) . ?
Ce1 S1 3.0089(16) . ?
Ce1 S1 3.0381(19) 2 ?
S1 C1 1.765(4) . ?
S1 Ce1 3.0382(19) 2 ?
F1 C2 1.340(5) . ?
F2 C3 1.347(5) . ?
F3 C4 1.335(5) . ?
F4 C5 1.330(5) . ?
F5 C6 1.346(4) . ?
C1 C6 1.374(5) . ?
C1 C2 1.389(5) . ?
C2 C3 1.369(6) . ?
C3 C4 1.372(6) . ?
C4 C5 1.374(6) . ?
C5 C6 1.371(5) . ?
S2 C7 1.741(4) . ?
F6 C8 1.335(5) . ?
F7 C9 1.349(5) . ?
F8 C10 1.352(5) . ?
F9 C11 1.340(5) . ?
F10 C12 1.360(4) . ?
C7 C12 1.384(6) . ?
C7 C8 1.398(5) . ?
C8 C9 1.377(6) . ?
C9 C10 1.371(7) . ?
C10 C11 1.370(6) . ?
C11 C12 1.372(6) . ?
S3 C13 1.754(4) . ?
F11 C14 1.339(4) . ?
F12 C15 1.343(5) . ?
F13 C16 1.341(5) . ?
F14 C17 1.333(5) . ?
F15 C18 1.340(5) . ?
C13 C15 1.389(5) . ?
C13 C14 1.392(5) . ?
C14 C18 1.373(6) . ?
C15 C16 1.376(6) . ?
C16 C17 1.377(6) . ?
C17 C18 1.368(6) . ?
O1 C19 1.452(4) . ?
O1 C22 1.459(5) . ?
C19 C20 1.512(6) . ?
C20 C21A 1.496(8) . ?
C20 C21B 1.578(14) . ?
C21A C22 1.447(8) . ?
C21B C22 1.384(13) . ?
O2 C26 1.452(5) . ?
O2 C23 1.472(5) . ?
C23 C24 1.506(6) . ?
C24 C25 1.484(7) . ?
C25 C26 1.488(6) . ?
O3 C27 1.442(5) . ?
O3 C30 1.460(5) . ?
C27 C28B 1.37(3) . ?
C27 C28A 1.492(13) . ?
C28A C29A 1.557(12) . ?
C29A C30 1.421(10) . ?
C28B C29B 1.543(17) . ?
C29B C30 1.57(2) . ?

loop_
_geom_torsion_atom_site_label_1
_geom_torsion_atom_site_label_2
_geom_torsion_atom_site_label_3
_geom_torsion_atom_site_label_4
_geom_torsion
_geom_torsion_site_symmetry_1
_geom_torsion_site_symmetry_2
_geom_torsion_site_symmetry_3
_geom_torsion_site_symmetry_4
_geom_torsion_publ_flag
O3 Ce1 S1 C1 -69.69(16) . . . . ?
O1 Ce1 S1 C1 88.62(16) . . . . ?
O2 Ce1 S1 C1 11.06(15) . . . . ?
F10 Ce1 S1 C1 -127.17(16) . . . . ?
S3 Ce1 S1 C1 13.64(16) . . . . ?
S2 Ce1 S1 C1 152.81(14) . . . . ?
S1 Ce1 S1 C1 -154.10(16) 2 . . . ?
O3 Ce1 S1 Ce1 84.41(8) . . . 2 ?
O1 Ce1 S1 Ce1 -117.28(8) . . . 2 ?
O2 Ce1 S1 Ce1 165.16(7) . . . 2 ?
F10 Ce1 S1 Ce1 26.94(8) . . . 2 ?
S3 Ce1 S1 Ce1 167.75(4) . . . 2 ?
S2 Ce1 S1 Ce1 -53.08(5) . . . 2 ?
S1 Ce1 S1 Ce1 0.0 2 . . 2 ?
Ce1 S1 C1 C6 58.5(3) . . . . ?
Ce1 S1 C1 C6 -97.5(3) 2 . . . ?
Ce1 S1 C1 C2 -123.3(3) . . . . ?
Ce1 S1 C1 C2 80.7(3) 2 . . . ?
C6 C1 C2 F1 179.9(3) . . . . ?
S1 C1 C2 F1 1.6(5) . . . . ?
C6 C1 C2 C3 1.0(6) . . . . ?
S1 C1 C2 C3 -177.3(3) . . . . ?
F1 C2 C3 F2 -1.9(6) . . . . ?
C1 C2 C3 F2 177.0(4) . . . . ?
F1 C2 C3 C4 178.0(4) . . . . ?
C1 C2 C3 C4 -3.1(6) . . . . ?
F2 C3 C4 F3 2.9(6) . . . . ?
C2 C3 C4 F3 -177.0(4) . . . . ?
F2 C3 C4 C5 -177.5(4) . . . . ?
C2 C3 C4 C5 2.6(6) . . . . ?
F3 C4 C5 F4 0.5(6) . . . . ?
C3 C4 C5 F4 -179.1(4) . . . . ?
F3 C4 C5 C6 179.6(4) . . . . ?
C3 C4 C5 C6 0.0(6) . . . . ?
F4 C5 C6 F5 -2.6(6) . . . . ?
C4 C5 C6 F5 178.3(3) . . . . ?
F4 C5 C6 C1 176.9(4) . . . . ?
C4 C5 C6 C1 -2.2(6) . . . . ?
C2 C1 C6 F5 -178.8(3) . . . . ?
S1 C1 C6 F5 -0.6(5) . . . . ?
C2 C1 C6 C5 1.7(6) . . . . ?
S1 C1 C6 C5 180.0(3) . . . . ?
O3 Ce1 S2 C7 12.45(15) . . . . ?
O1 Ce1 S2 C7 -156.44(14) . . . . ?
O2 Ce1 S2 C7 -124.65(16) . . . . ?
F10 Ce1 S2 C7 5.35(13) . . . . ?
S3 Ce1 S2 C7 -69.68(13) . . . . ?
S1 Ce1 S2 C7 132.05(13) . . . . ?
S1 Ce1 S2 C7 88.10(13) 2 . . . ?
O3 Ce1 F10 C12 178.2(3) . . . . ?
O1 Ce1 F10 C12 15.4(3) . . . . ?
O2 Ce1 F10 C12 130.9(2) . . . . ?
S3 Ce1 F10 C12 88.1(2) . . . . ?
S2 Ce1 F10 C12 -7.8(2) . . . . ?
S1 Ce1 F10 C12 -113.5(2) . . . . ?
S1 Ce1 F10 C12 -90.4(2) 2 . . . ?
Ce1 S2 C7 C12 -5.2(3) . . . . ?
Ce1 S2 C7 C8 172.2(3) . . . . ?
C12 C7 C8 F6 177.8(3) . . . . ?
S2 C7 C8 F6 0.2(5) . . . . ?
C12 C7 C8 C9 0.0(6) . . . . ?
S2 C7 C8 C9 -177.5(3) . . . . ?
F6 C8 C9 F7 1.9(6) . . . . ?
C7 C8 C9 F7 179.6(4) . . . . ?
F6 C8 C9 C10 -177.6(4) . . . . ?
C7 C8 C9 C10 0.2(7) . . . . ?
F7 C9 C10 F8 0.1(7) . . . . ?
C8 C9 C10 F8 179.6(4) . . . . ?
F7 C9 C10 C11 -179.1(4) . . . . ?
C8 C9 C10 C11 0.4(7) . . . . ?
F8 C10 C11 F9 -3.1(6) . . . . ?
C9 C10 C11 F9 176.2(4) . . . . ?
F8 C10 C11 C12 179.7(4) . . . . ?
C9 C10 C11 C12 -1.1(7) . . . . ?
Ce1 F10 C12 C11 -169.9(3) . . . . ?
Ce1 F10 C12 C7 7.9(4) . . . . ?
F9 C11 C12 F10 1.7(6) . . . . ?
C10 C11 C12 F10 179.0(4) . . . . ?
F9 C11 C12 C7 -175.8(4) . . . . ?
C10 C11 C12 C7 1.4(6) . . . . ?
C8 C7 C12 F10 -178.4(3) . . . . ?
S2 C7 C12 F10 -0.9(5) . . . . ?
C8 C7 C12 C11 -0.8(6) . . . . ?
S2 C7 C12 C11 176.7(3) . . . . ?
O3 Ce1 S3 C13 -96.27(15) . . . . ?
O1 Ce1 S3 C13 103.81(15) . . . . ?
O2 Ce1 S3 C13 -179.40(15) . . . . ?
F10 Ce1 S3 C13 -30.57(14) . . . . ?
S2 Ce1 S3 C13 33.11(14) . . . . ?
S1 Ce1 S3 C13 177.94(13) . . . . ?
S1 Ce1 S3 C13 -27.08(16) 2 . . . ?
Ce1 S3 C13 C15 101.3(3) . . . . ?
Ce1 S3 C13 C14 -80.9(3) . . . . ?
C15 C13 C14 F11 178.2(3) . . . . ?
S3 C13 C14 F11 0.2(5) . . . . ?
C15 C13 C14 C18 -1.9(5) . . . . ?
S3 C13 C14 C18 -179.9(3) . . . . ?
C14 C13 C15 F12 -178.9(3) . . . . ?
S3 C13 C15 F12 -1.0(5) . . . . ?
C14 C13 C15 C16 1.2(6) . . . . ?
S3 C13 C15 C16 179.1(3) . . . . ?
F12 C15 C16 F13 -1.4(6) . . . . ?
C13 C15 C16 F13 178.5(4) . . . . ?
F12 C15 C16 C17 -179.3(4) . . . . ?
C13 C15 C16 C17 0.5(6) . . . . ?
F13 C16 C17 F14 0.7(6) . . . . ?
C15 C16 C17 F14 178.7(4) . . . . ?
F13 C16 C17 C18 -179.6(4) . . . . ?
C15 C16 C17 C18 -1.6(6) . . . . ?
F14 C17 C18 F15 -0.7(6) . . . . ?
C16 C17 C18 F15 179.6(4) . . . . ?
F14 C17 C18 C14 -179.4(4) . . . . ?
C16 C17 C18 C14 0.9(6) . . . . ?
F11 C14 C18 F15 2.2(5) . . . . ?
C13 C14 C18 F15 -177.8(3) . . . . ?
F11 C14 C18 C17 -179.2(3) . . . . ?
C13 C14 C18 C17 0.9(6) . . . . ?
O3 Ce1 O1 C19 129.6(3) . . . . ?
O2 Ce1 O1 C19 125.5(3) . . . . ?
F10 Ce1 O1 C19 -96.1(3) . . . . ?
S3 Ce1 O1 C19 -164.4(3) . . . . ?
S2 Ce1 O1 C19 -74.0(3) . . . . ?
S1 Ce1 O1 C19 48.8(2) . . . . ?
S1 Ce1 O1 C19 -4.4(3) 2 . . . ?
O3 Ce1 O1 C22 -77.8(4) . . . . ?
O2 Ce1 O1 C22 -81.8(3) . . . . ?
F10 Ce1 O1 C22 56.5(3) . . . . ?
S3 Ce1 O1 C22 -11.7(3) . . . . ?
S2 Ce1 O1 C22 78.7(3) . . . . ?
S1 Ce1 O1 C22 -158.5(3) . . . . ?
S1 Ce1 O1 C22 148.3(3) 2 . . . ?
C22 O1 C19 C20 -3.4(4) . . . . ?
Ce1 O1 C19 C20 153.7(3) . . . . ?
O1 C19 C20 C21A -19.4(5) . . . . ?
O1 C19 C20 C21B 21.4(7) . . . . ?
C19 C20 C21A C22 35.2(6) . . . . ?
C21B C20 C21A C22 -58.9(8) . . . . ?
C21A C20 C21B C22 63.1(8) . . . . ?
C19 C20 C21B C22 -32.5(9) . . . . ?
C20 C21B C22 C21A -59.1(8) . . . . ?
C20 C21B C22 O1 32.0(9) . . . . ?
C20 C21A C22 C21B 65.3(9) . . . . ?
C20 C21A C22 O1 -37.9(6) . . . . ?
C19 O1 C22 C21B -19.3(8) . . . . ?
Ce1 O1 C22 C21B -175.1(7) . . . . ?
C19 O1 C22 C21A 26.0(5) . . . . ?
Ce1 O1 C22 C21A -129.8(4) . . . . ?
O3 Ce1 O2 C26 170.8(3) . . . . ?
O1 Ce1 O2 C26 -10.7(3) . . . . ?
F10 Ce1 O2 C26 -146.8(3) . . . . ?
S3 Ce1 O2 C26 -102.2(3) . . . . ?
S2 Ce1 O2 C26 -41.5(3) . . . . ?
S1 Ce1 O2 C26 76.3(3) . . . . ?
S1 Ce1 O2 C26 93.3(3) 2 . . . ?
O3 Ce1 O2 C23 -22.7(3) . . . . ?
O1 Ce1 O2 C23 155.8(3) . . . . ?
F10 Ce1 O2 C23 19.7(3) . . . . ?
S3 Ce1 O2 C23 64.3(3) . . . . ?
S2 Ce1 O2 C23 125.0(3) . . . . ?
S1 Ce1 O2 C23 -117.2(3) . . . . ?
S1 Ce1 O2 C23 -100.3(3) 2 . . . ?
C26 O2 C23 C24 2.5(4) . . . . ?
Ce1 O2 C23 C24 -165.9(3) . . . . ?
O2 C23 C24 C25 -23.4(5) . . . . ?
C23 C24 C25 C26 34.9(5) . . . . ?
C23 O2 C26 C25 19.3(5) . . . . ?
Ce1 O2 C26 C25 -172.3(3) . . . . ?
C24 C25 C26 O2 -33.4(5) . . . . ?
O1 Ce1 O3 C27 -122.6(3) . . . . ?
O2 Ce1 O3 C27 -118.5(3) . . . . ?
F10 Ce1 O3 C27 93.6(3) . . . . ?
S3 Ce1 O3 C27 171.0(3) . . . . ?
S2 Ce1 O3 C27 86.5(3) . . . . ?
S1 Ce1 O3 C27 -43.4(3) . . . . ?
S1 Ce1 O3 C27 14.6(3) 2 . . . ?
O1 Ce1 O3 C30 72.8(4) . . . . ?
O2 Ce1 O3 C30 76.8(4) . . . . ?
F10 Ce1 O3 C30 -71.0(4) . . . . ?
S3 Ce1 O3 C30 6.4(4) . . . . ?
S2 Ce1 O3 C30 -78.1(4) . . . . ?
S1 Ce1 O3 C30 152.0(4) . . . . ?
S1 Ce1 O3 C30 -150.0(4) 2 . . . ?
C30 O3 C27 C28B 35.1(14) . . . . ?
Ce1 O3 C27 C28B -132.9(13) . . . . ?
C30 O3 C27 C28A 7.4(8) . . . . ?
Ce1 O3 C27 C28A -160.6(7) . . . . ?
C28B C27 C28A C29A -78(3) . . . . ?
O3 C27 C28A C29A 16.5(13) . . . . ?
C27 C28A C29A C30 -34.4(14) . . . . ?
O3 C27 C28B C29B -49(2) . . . . ?
C28A C27 C28B C29B 44.8(18) . . . . ?
C27 C28B C29B C30 44(3) . . . . ?
C28A C29A C30 O3 40.4(12) . . . . ?
C28A C29A C30 C29B -45.1(17) . . . . ?
C27 O3 C30 C29A -31.5(8) . . . . ?
Ce1 O3 C30 C29A 135.0(6) . . . . ?
C27 O3 C30 C29B -4.1(11) . . . . ?
Ce1 O3 C30 C29B 162.4(10) . . . . ?
C28B C29B C30 C29A 78(3) . . . . ?
C28B C29B C30 O3 -23(2) . . . . ?
